data_7118510
loop_
_publ_author_name
'An, Shu-Wen'
'Mei, Lei'
'Hu, Kong-Qiu'
'Xia, Chuan-Qin'
'Chai, Zhi-Fang'
'Shi, Wei-Qun'

_publ_section_title
;
 The templated synthesis of a unique type of tetra-nuclear uranyl-mediated
 two-fold interpenetrating uranyl-organic framework.
;
_journal_issue 8
_journal_name_full 'Chemical communications (Cambridge, England)'
_journal_page_first 1641
_journal_page_last 1644
_journal_paper_doi 10.1039/c5cc09314g
_journal_volume 52
_journal_year 2016
_chemical_formula_sum 'C55 H29 N2 O28 S3 U4'
_chemical_formula_weight 2214.10
_chemical_name_systematic
; 
 ? 
;
_space_group_IT_number 2
_symmetry_cell_setting triclinic
_symmetry_space_group_name_Hall '-P 1'
_symmetry_space_group_name_H-M 'P -1'
_atom_sites_solution_hydrogens geom
_atom_sites_solution_primary direct
_atom_sites_solution_secondary difmap
_audit_creation_method SHELXL-97
_audit_update_record
;
2015-10-14 deposited with the CCDC.
2015-11-23 downloaded from the CCDC.
;
_cell_angle_alpha 90.81(3)
_cell_angle_beta 92.91(3)
_cell_angle_gamma 92.71(3)
_cell_formula_units_Z 2
_cell_length_a 10.523(2)
_cell_length_b 11.866(2)
_cell_length_c 29.288(6)
_cell_measurement_temperature 293(2)
_cell_volume 3647.8(12)
_computing_structure_refinement 'SHELXL-97 (Sheldrick, 1997)'
_computing_structure_solution 'SHELXS-97 (Sheldrick, 1990)'
_diffrn_ambient_temperature 293(2)
_diffrn_measured_fraction_theta_full 0.909
_diffrn_measured_fraction_theta_max 0.909
_diffrn_measurement_device_type marccd
_diffrn_radiation_monochromator graphite
_diffrn_radiation_source 'fine-focus sealed tube'
_diffrn_radiation_type MoK\a
_diffrn_radiation_wavelength 0.71073
_diffrn_reflns_av_R_equivalents 0.0000
_diffrn_reflns_av_sigmaI/netI 0.0372
_diffrn_reflns_limit_h_max 11
_diffrn_reflns_limit_h_min 0
_diffrn_reflns_limit_k_max 12
_diffrn_reflns_limit_k_min -12
_diffrn_reflns_limit_l_max 31
_diffrn_reflns_limit_l_min -31
_diffrn_reflns_number 8689
_diffrn_reflns_theta_full 22.50
_diffrn_reflns_theta_max 22.50
_diffrn_reflns_theta_min 1.39
_exptl_absorpt_coefficient_mu 9.014
_exptl_crystal_colour yellow
_exptl_crystal_density_diffrn 2.016
_exptl_crystal_density_method 'not measured'
_exptl_crystal_description block
_exptl_crystal_F_000 2026
_exptl_crystal_preparation Luminescent
_refine_diff_density_max 2.051
_refine_diff_density_min -3.227
_refine_diff_density_rms 0.178
_refine_ls_extinction_method none
_refine_ls_goodness_of_fit_ref 1.121
_refine_ls_hydrogen_treatment mixed
_refine_ls_matrix_type full
_refine_ls_number_parameters 768
_refine_ls_number_reflns 8689
_refine_ls_number_restraints 130
_refine_ls_restrained_S_all 1.145
_refine_ls_R_factor_all 0.0660
_refine_ls_R_factor_gt 0.0513
_refine_ls_shift/su_max 0.059
_refine_ls_shift/su_mean 0.002
_refine_ls_structure_factor_coef Fsqd
_refine_ls_weighting_details 'calc w=1/[\s^2^(Fo^2^)+(0.0725P)^2^+35.9390P] where P=(Fo^2^+2Fc^2^)/3'
_refine_ls_weighting_scheme calc
_refine_ls_wR_factor_gt 0.1400
_refine_ls_wR_factor_ref 0.1494
_reflns_number_gt 6815
_reflns_number_total 8689
_reflns_threshold_expression >2sigma(I)
_cod_data_source_file c5cc09314g2.cif
_cod_data_source_block compound-2
_cod_original_cell_volume 3647.8(13)
_cod_original_sg_symbol_H-M P-1
_cod_database_code 7118510

loop_
_symmetry_equiv_pos_as_xyz
'x, y, z'
'-x, -y, -z'

loop_
_atom_site_label
_atom_site_type_symbol
_atom_site_fract_x
_atom_site_fract_y
_atom_site_fract_z
_atom_site_U_iso_or_equiv
_atom_site_adp_type
_atom_site_occupancy
_atom_site_symmetry_multiplicity
_atom_site_calc_flag
_atom_site_refinement_flags
_atom_site_disorder_assembly
_atom_site_disorder_group
U1 U 0.02965(6) 1.35519(4) 0.515905(17) 0.04988(17) Uani 1 1 d . . .
U2 U 0.02856(7) 0.64768(4) -0.014219(16) 0.0589(2) Uani 1 1 d . . .
U3 U 0.05506(6) 1.40533(4) 0.386744(16) 0.04920(17) Uani 1 1 d . . .
U4 U 0.05890(9) 0.59619(5) 0.115075(18) 0.0899(3) Uani 1 1 d . . .
O4 O -0.1312(9) 1.3095(8) 0.5021(3) 0.059(3) Uani 1 1 d . . .
O2 O 0.2097(9) 1.4682(7) 0.3895(3) 0.052(2) Uani 1 1 d . . .
O3 O 0.1906(9) 1.3883(7) 0.5314(3) 0.055(2) Uani 1 1 d . . .
O6 O 0.1138(9) 1.2654(7) 0.4431(3) 0.051(2) Uani 1 1 d . . .
O5 O 0.0234(9) 1.4767(7) 0.4561(3) 0.054(2) Uani 1 1 d . . .
O12 O 0.0020(11) 1.2867(8) 0.5906(3) 0.063(3) Uani 1 1 d . . .
O19 O 0.1916(11) 0.6283(8) -0.0258(3) 0.068(3) Uani 1 1 d . . .
O18 O -0.1297(12) 0.6819(8) -0.0041(3) 0.075(3) Uani 1 1 d . . .
O1 O -0.0983(10) 1.3388(9) 0.3813(3) 0.068(3) Uani 1 1 d . . .
S2 S 0.4441(4) 1.2141(3) 0.14154(12) 0.0537(9) Uani 1 1 d . . .
S1 S 0.4414(4) 0.8228(3) 0.37526(12) 0.0542(10) Uani 1 1 d . . .
O14 O 0.5639(10) 1.1702(9) 0.1577(4) 0.073(3) Uani 1 1 d . . .
O10 O 0.0665(11) 1.4013(8) 0.3025(3) 0.061(3) Uani 1 1 d . . .
O13 O 0.0288(11) 1.4252(9) 0.6419(3) 0.063(3) Uani 1 1 d . . .
O11 O 0.1459(12) 1.2582(8) 0.3394(3) 0.076(3) Uani 1 1 d . . .
O17 O 0.1245(13) 0.7399(8) 0.0614(3) 0.080(4) Uani 1 1 d . . .
O8 O 0.4435(9) 0.7241(8) 0.4034(3) 0.062(3) Uani 1 1 d . . .
O25 O 0.0722(15) 0.6029(9) 0.1995(3) 0.089(4) Uani 1 1 d . . .
O15 O 0.4440(10) 1.3122(8) 0.1125(3) 0.062(3) Uani 1 1 d . . .
O23 O 0.0316(14) 0.5793(9) -0.1400(3) 0.085(4) Uani 1 1 d . . .
O29 O -0.0245(12) 0.4752(8) -0.0445(3) 0.074(3) Uani 1 1 d . . .
O9 O 0.5606(10) 0.8784(10) 0.3623(4) 0.072(3) Uani 1 1 d . . .
C1D C 0.1986(14) 1.0820(10) 0.4382(4) 0.047(4) Uani 1 1 d . . .
O21 O 0.2133(13) 0.5387(8) 0.1179(4) 0.087(4) Uani 1 1 d U . .
C1F C 0.3533(12) 1.1047(11) 0.1130(4) 0.042(3) Uani 1 1 d . . .
C20 C 0.3471(13) 0.9248(11) 0.4005(4) 0.044(3) Uani 1 1 d . . .
C1G C 0.3513(14) 0.7848(11) 0.3237(4) 0.049(4) Uani 1 1 d . . .
C1H C 0.3647(12) 1.0373(11) 0.3883(4) 0.044(3) Uani 1 1 d . . .
H1H H 0.4252 1.0586 0.3676 0.053 Uiso 1 1 calc R . .
C23 C 0.2911(13) 1.1158(11) 0.4073(4) 0.046(3) Uani 1 1 d . . .
H23 H 0.3022 1.1915 0.3999 0.055 Uiso 1 1 calc R . .
C1I C 0.2080(14) 0.9310(10) 0.0687(4) 0.046(3) Uani 1 1 d . . .
C1J C 0.3038(15) 0.9065(12) 0.1015(4) 0.053(4) Uani 1 1 d . . .
H1J H 0.3180 0.8319 0.1086 0.064 Uiso 1 1 calc R . .
C26 C 0.2723(14) 1.3318(10) 0.1878(4) 0.048(4) Uani 1 1 d . . .
H26 H 0.2652 1.3757 0.1618 0.057 Uiso 1 1 calc R . .
C27 C 0.1885(14) 1.0432(11) 0.0575(4) 0.051(4) Uani 1 1 d . . .
H27 H 0.1291 1.0593 0.0343 0.061 Uiso 1 1 calc R . .
C29 C 0.1846(13) 0.9693(12) 0.4505(5) 0.054(4) Uani 1 1 d . . .
H29 H 0.1269 0.9482 0.4723 0.065 Uiso 1 1 calc R . .
C30 C 0.1315(15) 1.1698(11) 0.4621(4) 0.054(4) Uani 1 1 d . . .
C31 C 0.2566(13) 1.1301(10) 0.0807(4) 0.046(3) Uani 1 1 d . . .
H31 H 0.2385 1.2047 0.0750 0.055 Uiso 1 1 calc R . .
C32 C 0.1385(17) 0.8390(11) 0.0436(4) 0.060(4) Uani 1 1 d . . .
O24 O 0.1554(17) 0.7474(9) 0.1652(3) 0.116(6) Uani 1 1 d . . .
C34 C 0.2572(13) 0.8873(11) 0.4304(4) 0.049(4) Uani 1 1 d . . .
H34 H 0.2453 0.8112 0.4368 0.058 Uiso 1 1 calc R . .
C35 C 0.2093(15) 1.2886(11) 0.2627(4) 0.051(4) Uani 1 1 d . . .
C36 C 0.3547(14) 1.2441(11) 0.1896(4) 0.049(4) Uani 1 1 d . . .
C37 C 0.2699(15) 0.6896(11) 0.3226(4) 0.051(4) Uani 1 1 d . . .
H37 H 0.2622 0.6460 0.3485 0.062 Uiso 1 1 calc R . .
C38 C 0.1365(16) 1.3160(12) 0.3031(5) 0.059(4) Uani 1 1 d . . .
C39 C 0.2121(18) 0.7250(12) 0.2443(4) 0.065(5) Uani 1 1 d . . .
C40 C 0.3772(14) 0.9921(12) 0.1232(4) 0.051(4) Uani 1 1 d . . .
H40 H 0.4419 0.9756 0.1445 0.061 Uiso 1 1 calc R . .
C41 C 0.2020(16) 0.6606(11) 0.2837(4) 0.057(4) Uani 1 1 d . . .
H41 H 0.1474 0.5965 0.2830 0.068 Uiso 1 1 calc R . .
C42 C 0.2017(15) 1.3533(10) 0.2244(4) 0.049(4) Uani 1 1 d . . .
H42 H 0.1474 1.4129 0.2234 0.059 Uiso 1 1 calc R . .
C43 C 0.2953(18) 0.8222(13) 0.2463(5) 0.070(5) Uani 1 1 d . . .
H43 H 0.3024 0.8662 0.2204 0.085 Uiso 1 1 calc R . .
C44 C 0.0314(15) 0.6801(14) -0.1262(5) 0.063(4) Uani 1 1 d . . .
C45 C 0.3631(17) 1.1767(13) 0.2286(5) 0.072(5) Uani 1 1 d . . .
H45 H 0.4163 1.1163 0.2297 0.086 Uiso 1 1 calc R . .
C46 C 0.0347(15) 1.3253(14) 0.6291(5) 0.061(4) Uani 1 1 d . . .
C47 C 0.3644(15) 0.8526(12) 0.2848(5) 0.058(4) Uani 1 1 d . . .
H47 H 0.4192 0.9165 0.2858 0.070 Uiso 1 1 calc R . .
C48 C 0.143(2) 0.6914(12) 0.2005(5) 0.078(6) Uani 1 1 d . . .
C50 C 0.2927(17) 1.2010(13) 0.2645(4) 0.069(5) Uani 1 1 d . . .
H50 H 0.3002 1.1585 0.2909 0.083 Uiso 1 1 calc R . .
O20 O -0.0880(19) 0.6563(11) 0.1142(4) 0.132(7) Uani 1 1 d . . .
O22 O -0.0095(11) 0.7115(8) -0.0890(3) 0.062(3) Uani 1 1 d . . .
O16 O 0.0906(11) 0.8527(7) 0.0031(3) 0.062(3) Uani 1 1 d . . .
O7 O 0.0892(10) 1.1533(7) 0.5012(3) 0.060(3) Uani 1 1 d . . .
C99 C 0.0849(11) 1.2399(9) 0.6634(4) 0.083(4) Uani 1 1 d GU . .
C100 C 0.1208(13) 1.2754(10) 0.7079(4) 0.130(7) Uani 1 1 d GU . .
H100 H 0.1052 1.3482 0.7175 0.156 Uiso 1 1 calc R . .
C101 C 0.1802(13) 1.2022(15) 0.7378(4) 0.212(15) Uani 1 1 d GU . .
H101 H 0.2043 1.2259 0.7675 0.254 Uiso 1 1 calc R . .
C102 C 0.2036(12) 1.0934(14) 0.7233(6) 0.128(9) Uani 1 1 d GU . .
C103 C 0.1677(14) 1.0578(10) 0.6789(6) 0.152(11) Uani 1 1 d GU . .
H103 H 0.1834 0.9850 0.6692 0.183 Uiso 1 1 calc R . .
C104 C 0.1083(13) 1.1311(10) 0.6490(4) 0.126(7) Uani 1 1 d GU . .
H104 H 0.0843 1.1073 0.6193 0.151 Uiso 1 1 calc R . .
C111 C 0.1970(17) 0.9104(18) 0.7887(7) 0.087(5) Uani 1 1 d U . .
C113 C 0.168(2) 0.810(2) 0.7672(9) 0.117(7) Uani 1 1 d U . .
H113 H 0.1844 0.7931 0.7370 0.141 Uiso 1 1 calc R . .
C112 C 0.176(2) 0.963(2) 0.8311(9) 0.124(8) Uani 1 1 d U . .
H112 H 0.2015 1.0366 0.8396 0.149 Uiso 1 1 calc R . .
C114 C 0.1054(17) 0.8783(15) 0.8606(7) 0.080(5) Uani 1 1 d U . .
H114 H 0.0773 0.8980 0.8891 0.096 Uiso 1 1 calc R . .
C115 C 0.1085(18) 0.7338(18) 0.7970(7) 0.090(6) Uani 1 1 d U . .
H115 H 0.0845 0.6605 0.7874 0.108 Uiso 1 1 calc R . .
C116 C 0.0859(17) 0.7720(15) 0.8424(6) 0.076(5) Uani 1 1 d U . .
S3 S 0.3203(12) 1.0085(9) 0.7562(4) 0.216(4) Uani 1 1 d DU . .
O31 O 0.342(2) 0.9286(16) 0.7194(7) 0.204(9) Uani 1 1 d DU . .
O32 O 0.3283(15) 1.0951(13) 0.7932(5) 0.122(5) Uiso 1 1 d D . .
C138 C -0.430(2) 1.585(2) 0.2978(8) 0.205(7) Uani 1 1 d GU . .
H138 H -0.4468 1.6430 0.3182 0.247 Uiso 1 1 calc R . .
C139 C -0.449(2) 1.6011(18) 0.2510(9) 0.200(8) Uani 1 1 d GU . .
H139 H -0.4778 1.6691 0.2402 0.241 Uiso 1 1 calc R . .
N2 N -0.424(2) 1.515(2) 0.2205(6) 0.204(7) Uani 1 1 d GU . .
H2 H -0.4353 1.5249 0.1915 0.244 Uiso 1 1 calc R . .
C141 C -0.380(2) 1.414(2) 0.2367(9) 0.224(8) Uani 1 1 d GU . .
H141 H -0.3638 1.3562 0.2162 0.269 Uiso 1 1 calc R . .
C142 C -0.362(2) 1.3980(18) 0.2834(10) 0.232(8) Uani 1 1 d GU . .
H142 H -0.3329 1.3301 0.2943 0.279 Uiso 1 1 calc R . .
C143 C -0.387(2) 1.484(2) 0.3140(7) 0.197(7) Uani 1 1 d GU . .
C155 C -0.4902(18) 1.2017(19) 0.4842(7) 0.111(7) Uiso 1 1 d GU B .
C156 C -0.400(2) 1.2340(17) 0.4534(8) 0.152(10) Uiso 1 1 d GU . .
C157 C -0.323(2) 1.154(3) 0.4351(8) 0.266(18) Uiso 1 1 d GU B .
C158 C -0.338(3) 1.042(3) 0.4476(11) 0.33(2) Uiso 1 1 d GU . .
N1 N -0.429(3) 1.0094(15) 0.4783(12) 0.33(2) Uiso 1 1 d GU . .
C159 C -0.505(2) 1.089(2) 0.4967(8) 0.248(18) Uiso 1 1 d GU . .
C163 C -0.463(3) 1.423(2) 0.4678(8) 0.167(13) Uani 1 1 d . A 2
C162 C -0.393(4) 1.350(4) 0.4337(13) 0.131(13) Uani 0.61(3) 1 d PU B 1
C168 C -0.387(3) 1.485(2) 0.3740(12) 0.160(9) Uani 1 1 d U B .
C160 C -0.406(3) 1.360(3) 0.3878(15) 0.065(8) Uani 0.39(3) 1 d PU . .

loop_
_atom_site_aniso_label
_atom_site_aniso_U_11
_atom_site_aniso_U_22
_atom_site_aniso_U_33
_atom_site_aniso_U_23
_atom_site_aniso_U_13
_atom_site_aniso_U_12
U1 0.0819(4) 0.0339(3) 0.0369(3) 0.0181(2) 0.0200(3) 0.0129(3)
U2 0.1141(5) 0.0347(3) 0.0269(3) 0.0134(2) -0.0111(3) 0.0057(3)
U3 0.0778(4) 0.0392(3) 0.0315(3) 0.0152(2) 0.0074(2) 0.0029(3)
U4 0.2056(9) 0.0382(3) 0.0248(3) 0.0115(2) -0.0167(4) 0.0160(4)
O4 0.070(7) 0.056(6) 0.053(6) 0.024(5) 0.022(5) 0.005(5)
O2 0.082(7) 0.043(5) 0.031(5) 0.016(4) 0.010(4) 0.000(5)
O3 0.072(7) 0.042(5) 0.054(6) 0.014(4) 0.014(5) 0.012(5)
O6 0.086(7) 0.032(5) 0.037(5) 0.021(4) 0.014(5) 0.012(5)
O5 0.080(7) 0.047(5) 0.037(5) 0.022(4) 0.016(5) 0.015(5)
O12 0.113(8) 0.041(5) 0.042(6) 0.022(4) 0.038(6) 0.024(6)
O19 0.105(8) 0.054(6) 0.047(6) 0.002(5) -0.011(6) 0.026(6)
O18 0.125(10) 0.051(6) 0.047(6) 0.020(5) -0.016(6) -0.005(6)
O1 0.076(7) 0.076(7) 0.051(6) 0.020(5) 0.005(5) -0.019(6)
S2 0.059(2) 0.055(2) 0.047(2) 0.0211(17) 0.0000(17) -0.0003(18)
S1 0.062(2) 0.060(2) 0.0434(19) 0.0129(17) 0.0117(17) 0.0195(19)
O14 0.059(7) 0.081(8) 0.080(7) 0.026(6) -0.004(6) 0.006(6)
O10 0.110(8) 0.043(6) 0.030(5) 0.013(4) -0.006(5) 0.009(6)
O13 0.103(8) 0.054(6) 0.031(5) 0.008(5) 0.006(5) 0.003(6)
O11 0.144(10) 0.049(6) 0.038(5) 0.015(5) 0.013(6) 0.021(6)
O17 0.167(12) 0.038(6) 0.031(5) 0.010(4) -0.021(6) 0.007(6)
O8 0.070(7) 0.067(6) 0.051(6) 0.021(5) 0.006(5) 0.029(5)
O25 0.202(14) 0.040(6) 0.025(5) 0.005(4) -0.014(7) 0.009(8)
O15 0.073(7) 0.058(6) 0.055(6) 0.026(5) -0.002(5) -0.004(5)
O23 0.166(12) 0.054(7) 0.033(5) 0.001(5) -0.006(6) 0.010(7)
O29 0.148(10) 0.042(6) 0.031(5) 0.009(4) -0.022(6) 0.002(6)
O9 0.061(7) 0.092(8) 0.069(7) 0.018(6) 0.030(5) 0.016(6)
C1D 0.080(10) 0.032(7) 0.031(7) 0.009(6) 0.014(7) 0.015(7)
O21 0.159(10) 0.045(6) 0.057(6) 0.023(5) -0.038(7) 0.038(6)
C1F 0.053(8) 0.048(8) 0.026(6) 0.013(6) 0.008(6) 0.009(7)
C20 0.058(9) 0.037(7) 0.038(7) 0.011(6) 0.006(6) 0.015(6)
C1G 0.074(10) 0.047(8) 0.031(7) 0.006(6) 0.025(7) 0.025(8)
C1H 0.045(8) 0.051(8) 0.038(7) 0.015(6) 0.011(6) 0.004(7)
C23 0.071(9) 0.038(7) 0.027(6) 0.012(6) 0.004(6) -0.007(7)
C1I 0.079(10) 0.035(7) 0.027(6) 0.012(6) 0.004(6) 0.017(7)
C1J 0.087(11) 0.039(8) 0.035(7) 0.009(6) 0.001(7) 0.021(8)
C26 0.087(11) 0.027(7) 0.028(7) 0.000(6) -0.010(7) 0.000(7)
C27 0.072(10) 0.051(9) 0.031(7) 0.013(6) -0.007(7) 0.020(8)
C29 0.055(9) 0.057(9) 0.052(8) 0.025(7) 0.015(7) -0.001(7)
C30 0.089(11) 0.036(8) 0.036(8) 0.012(6) 0.012(7) 0.000(8)
C31 0.071(9) 0.027(7) 0.041(7) 0.009(6) 0.001(7) 0.016(7)
C32 0.120(13) 0.028(7) 0.034(8) 0.009(6) 0.001(8) 0.021(8)
O24 0.279(19) 0.044(6) 0.023(5) 0.014(5) 0.000(8) -0.007(9)
C34 0.064(9) 0.040(8) 0.046(8) 0.017(6) 0.023(7) 0.012(7)
C35 0.091(11) 0.032(7) 0.030(7) -0.005(6) -0.009(7) 0.017(7)
C36 0.066(9) 0.050(8) 0.031(7) 0.017(6) -0.003(6) -0.001(7)
C37 0.097(11) 0.034(7) 0.026(7) 0.007(6) 0.022(7) 0.011(8)
C38 0.100(12) 0.036(8) 0.040(8) 0.008(7) -0.010(8) 0.020(8)
C39 0.130(14) 0.036(8) 0.029(7) 0.002(6) 0.005(8) 0.001(9)
C40 0.066(9) 0.054(9) 0.034(7) 0.014(7) 0.005(7) 0.025(8)
C41 0.106(12) 0.036(7) 0.031(7) 0.006(6) 0.013(8) 0.010(8)
C42 0.087(11) 0.029(7) 0.030(7) -0.002(6) -0.013(7) 0.010(7)
C43 0.136(15) 0.053(9) 0.026(8) 0.012(7) 0.027(9) 0.016(10)
C44 0.076(11) 0.066(11) 0.046(9) 0.026(8) -0.024(8) 0.006(9)
C45 0.112(14) 0.055(9) 0.050(9) 0.018(8) -0.002(9) 0.031(9)
C46 0.080(11) 0.063(11) 0.041(9) 0.024(8) 0.015(8) 0.013(9)
C47 0.086(11) 0.049(9) 0.042(8) 0.012(7) 0.025(8) 0.010(8)
C48 0.178(19) 0.027(8) 0.029(8) 0.004(7) 0.005(9) -0.004(10)
C50 0.130(14) 0.059(10) 0.022(7) 0.018(7) 0.009(8) 0.031(10)
O20 0.28(2) 0.070(8) 0.048(7) 0.036(6) -0.011(10) 0.037(11)
O22 0.118(9) 0.045(5) 0.022(5) 0.011(4) -0.011(5) 0.006(6)
O16 0.121(9) 0.035(5) 0.029(5) 0.010(4) -0.015(5) 0.010(5)
O7 0.102(8) 0.037(5) 0.045(6) 0.020(4) 0.027(5) 0.014(5)
C99 0.072(11) 0.093(9) 0.092(9) 0.070(8) 0.032(8) 0.022(9)
C100 0.105(16) 0.174(17) 0.103(11) 0.092(9) -0.044(12) -0.047(14)
C101 0.090(16) 0.31(3) 0.22(2) 0.22(2) -0.081(16) -0.106(18)
C102 0.115(11) 0.134(12) 0.137(12) 0.036(9) 0.004(9) 0.008(9)
C103 0.115(16) 0.137(15) 0.22(3) 0.134(18) 0.099(16) 0.074(14)
C104 0.141(17) 0.095(10) 0.159(15) 0.102(9) 0.095(13) 0.068(12)
C111 0.068(8) 0.098(9) 0.096(9) 0.039(8) -0.009(7) 0.009(7)
C113 0.109(10) 0.132(11) 0.113(10) 0.026(9) 0.005(8) 0.019(9)
C112 0.116(11) 0.111(11) 0.144(11) 0.020(9) -0.018(9) 0.016(8)
C114 0.081(8) 0.070(8) 0.090(9) 0.032(7) -0.001(7) 0.005(7)
C115 0.085(9) 0.102(9) 0.084(9) 0.033(8) 0.001(7) 0.009(8)
C116 0.081(8) 0.081(8) 0.068(8) 0.029(7) -0.006(7) 0.019(7)
S3 0.254(8) 0.196(7) 0.205(7) 0.163(6) 0.015(6) 0.025(6)
O31 0.232(17) 0.175(15) 0.203(16) 0.127(13) -0.003(14) -0.034(13)
C138 0.214(13) 0.207(10) 0.197(8) 0.029(8) 0.014(9) 0.016(9)
C139 0.204(13) 0.209(10) 0.189(9) 0.006(7) 0.011(9) 0.017(9)
N2 0.198(12) 0.192(10) 0.218(9) -0.007(7) 0.001(9) -0.007(9)
C141 0.232(13) 0.218(10) 0.222(9) 0.002(8) 0.005(10) 0.028(9)
C142 0.247(13) 0.228(10) 0.223(9) -0.003(7) 0.009(9) 0.025(9)
C143 0.192(13) 0.198(10) 0.204(8) 0.020(7) 0.013(9) 0.015(9)
C163 0.29(4) 0.15(2) 0.075(14) 0.046(15) 0.067(19) 0.12(2)
C162 0.13(3) 0.16(3) 0.096(14) -0.017(16) 0.07(2) -0.07(3)
C168 0.16(3) 0.110(14) 0.204(10) 0.014(11) -0.04(2) 0.000(18)
C160 0.03(2) 0.065(14) 0.101(13) -0.081(11) -0.008(18) 0.023(17)

loop_
_atom_type_symbol
_atom_type_description
_atom_type_scat_dispersion_real
_atom_type_scat_dispersion_imag
_atom_type_scat_source
C C 0.0033 0.0016 'International Tables Vol C Tables 4.2.6.8 and 6.1.1.4'
H H 0.0000 0.0000 'International Tables Vol C Tables 4.2.6.8 and 6.1.1.4'
N N 0.0061 0.0033 'International Tables Vol C Tables 4.2.6.8 and 6.1.1.4'
O O 0.0106 0.0060 'International Tables Vol C Tables 4.2.6.8 and 6.1.1.4'
S S 0.1246 0.1234 'International Tables Vol C Tables 4.2.6.8 and 6.1.1.4'
U U -9.6767 9.6646 'International Tables Vol C Tables 4.2.6.8 and 6.1.1.4'

loop_
_geom_angle_atom_site_label_1
_geom_angle_atom_site_label_2
_geom_angle_atom_site_label_3
_geom_angle
_geom_angle_site_symmetry_1
_geom_angle_site_symmetry_3
O3 U1 O4 174.9(4) . .
O3 U1 O5 90.2(4) . 2_586
O4 U1 O5 93.5(4) . 2_586
O3 U1 O5 94.3(4) . .
O4 U1 O5 90.1(4) . .
O5 U1 O5 73.0(3) 2_586 .
O3 U1 O12 89.1(4) . .
O4 U1 O12 87.7(4) . .
O5 U1 O12 86.1(3) 2_586 .
O5 U1 O12 158.8(3) . .
O3 U1 O7 88.1(4) . .
O4 U1 O7 87.5(4) . .
O5 U1 O7 168.3(3) 2_586 .
O5 U1 O7 118.7(3) . .
O12 U1 O7 82.3(3) . .
O3 U1 O6 85.4(4) . .
O4 U1 O6 93.9(4) . .
O5 U1 O6 140.7(3) 2_586 .
O5 U1 O6 68.5(3) . .
O12 U1 O6 132.7(3) . .
O7 U1 O6 50.6(3) . .
O3 U1 C30 84.2(4) . .
O4 U1 C30 92.9(4) . .
O5 U1 C30 165.6(3) 2_586 .
O5 U1 C30 94.2(3) . .
O12 U1 C30 107.0(3) . .
O7 U1 C30 25.1(3) . .
O6 U1 C30 25.7(3) . .
O3 U1 U1 92.8(3) . 2_586
O4 U1 U1 92.2(3) . 2_586
O5 U1 U1 36.8(2) 2_586 2_586
O5 U1 U1 36.2(2) . 2_586
O12 U1 U1 122.8(2) . 2_586
O7 U1 U1 154.87(19) . 2_586
O6 U1 U1 104.38(17) . 2_586
C30 U1 U1 130.1(2) . 2_586
O3 U1 U3 96.3(3) . .
O4 U1 U3 86.1(3) . .
O5 U1 U3 103.9(2) 2_586 .
O5 U1 U3 31.0(2) . .
O12 U1 U3 168.5(2) . .
O7 U1 U3 87.8(2) . .
O6 U1 U3 38.41(17) . .
C30 U1 U3 63.7(2) . .
U1 U1 U3 67.17(3) 2_586 .
O18 U2 O19 174.0(4) . .
O18 U2 O29 95.3(5) . .
O19 U2 O29 89.6(5) . .
O18 U2 O29 89.8(4) . 2_565
O19 U2 O29 95.0(4) . 2_565
O29 U2 O29 72.7(4) . 2_565
O18 U2 O22 86.9(4) . .
O19 U2 O22 90.0(4) . .
O29 U2 O22 85.0(3) . .
O29 U2 O22 157.1(3) 2_565 .
O18 U2 O16 86.8(4) . .
O19 U2 O16 87.7(4) . .
O29 U2 O16 168.4(3) . .
O29 U2 O16 118.7(3) 2_565 .
O22 U2 O16 83.8(3) . .
O18 U2 O17 94.5(4) . .
O19 U2 O17 84.0(4) . .
O29 U2 O17 139.7(3) . .
O29 U2 O17 68.3(3) 2_565 .
O22 U2 O17 134.6(3) . .
O16 U2 O17 51.1(3) . .
O18 U2 C32 92.6(5) . .
O19 U2 C32 83.4(5) . .
O29 U2 C32 164.6(4) . .
O29 U2 C32 94.1(3) 2_565 .
O22 U2 C32 108.7(3) . .
O16 U2 C32 25.4(3) . .
O17 U2 C32 25.9(3) . .
O18 U2 U2 93.1(3) . 2_565
O19 U2 U2 92.9(3) . 2_565
O29 U2 U2 36.5(2) . 2_565
O29 U2 U2 36.2(2) 2_565 2_565
O22 U2 U2 121.3(2) . 2_565
O16 U2 U2 154.89(18) . 2_565
O17 U2 U2 104.0(2) . 2_565
C32 U2 U2 129.9(2) . 2_565
O18 U2 U4 85.1(3) . .
O19 U2 U4 97.2(3) . .
O29 U2 U4 103.6(2) . .
O29 U2 U4 31.0(2) 2_565 .
O22 U2 U4 168.7(2) . .
O16 U2 U4 87.85(19) . .
O17 U2 U4 38.7(2) . .
C32 U2 U4 63.8(2) . .
U2 U2 U4 67.16(3) 2_565 .
O2 U3 O1 177.0(4) . .
O2 U3 O5 89.9(4) . .
O1 U3 O5 93.1(4) . .
O2 U3 O13 90.6(4) . 2_586
O1 U3 O13 89.9(4) . 2_586
O5 U3 O13 85.8(3) . 2_586
O2 U3 O6 92.0(4) . .
O1 U3 O6 88.6(4) . .
O5 U3 O6 72.0(3) . .
O13 U3 O6 157.7(3) 2_586 .
O2 U3 O11 85.1(4) . .
O1 U3 O11 92.2(5) . .
O5 U3 O11 149.0(3) . .
O13 U3 O11 124.8(3) 2_586 .
O6 U3 O11 77.6(3) . .
O2 U3 O10 87.4(4) . .
O1 U3 O10 89.9(4) . .
O5 U3 O10 157.7(3) . .
O13 U3 O10 72.0(3) 2_586 .
O6 U3 O10 130.2(3) . .
O11 U3 O10 52.8(3) . .
O2 U3 C38 82.1(4) . .
O1 U3 C38 94.9(5) . .
O5 U3 C38 171.0(4) . .
O13 U3 C38 98.3(3) 2_586 .
O6 U3 C38 104.1(3) . .
O11 U3 C38 26.6(3) . .
O10 U3 C38 26.7(3) . .
O2 U3 U1 97.4(3) . .
O1 U3 U1 85.0(3) . .
O5 U3 U1 31.8(2) . .
O13 U3 U1 116.5(2) 2_586 .
O6 U3 U1 41.2(2) . .
O11 U3 U1 118.7(2) . .
O10 U3 U1 170.0(2) . .
C38 U3 U1 145.3(3) . .
O20 U4 O21 177.4(6) . .
O20 U4 O29 92.8(5) . 2_565
O21 U4 O29 89.7(5) . 2_565
O20 U4 O23 91.4(6) . 2_565
O21 U4 O23 89.8(5) . 2_565
O29 U4 O23 85.9(3) 2_565 2_565
O20 U4 O17 87.5(5) . .
O21 U4 O17 92.3(5) . .
O29 U4 O17 71.9(3) 2_565 .
O23 U4 O17 157.6(3) 2_565 .
O20 U4 O24 91.7(6) . .
O21 U4 O24 85.7(5) . .
O29 U4 O24 148.3(4) 2_565 .
O23 U4 O24 125.4(3) 2_565 .
O17 U4 O24 77.0(3) . .
O20 U4 O25 90.6(5) . .
O21 U4 O25 87.4(5) . .
O29 U4 O25 158.8(4) 2_565 .
O23 U4 O25 73.1(4) 2_565 .
O17 U4 O25 129.2(3) . .
O24 U4 O25 52.3(4) . .
O20 U4 C48 94.8(6) . .
O21 U4 C48 82.7(5) . .
O29 U4 C48 170.8(5) 2_565 .
O23 U4 C48 99.3(4) 2_565 .
O17 U4 C48 103.1(4) . .
O24 U4 C48 26.2(4) . .
O25 U4 C48 26.5(4) . .
O20 U4 U2 83.0(4) . .
O21 U4 U2 98.6(3) . .
O29 U4 U2 31.6(2) 2_565 .
O23 U4 U2 116.0(2) 2_565 .
O17 U4 U2 41.7(2) . .
O24 U4 U2 118.5(2) . .
O25 U4 U2 168.8(2) . .
C48 U4 U2 144.7(3) . .
C30 O6 U3 161.2(9) . .
C30 O6 U1 93.7(8) . .
U3 O6 U1 100.4(3) . .
U3 O5 U1 135.6(4) . 2_586
U3 O5 U1 117.2(4) . .
U1 O5 U1 107.0(3) 2_586 .
C46 O12 U1 132.7(9) . .
O14 S2 O15 119.7(6) . .
O14 S2 C1F 108.2(7) . .
O15 S2 C1F 108.1(6) . .
O14 S2 C36 108.3(7) . .
O15 S2 C36 107.8(6) . .
C1F S2 C36 103.5(6) . .
O8 S1 O9 120.1(6) . .
O8 S1 C20 109.3(6) . .
O9 S1 C20 108.7(7) . .
O8 S1 C1G 107.4(6) . .
O9 S1 C1G 107.2(6) . .
C20 S1 C1G 102.8(6) . .
C38 O10 U3 92.8(8) . .
C46 O13 U3 137.9(9) . 2_586
C38 O11 U3 93.2(8) . .
C32 O17 U4 158.7(10) . .
C32 O17 U2 93.4(8) . .
U4 O17 U2 99.7(4) . .
C48 O25 U4 92.2(8) . .
C44 O23 U4 134.9(11) . 2_565
U4 O29 U2 135.2(4) 2_565 .
U4 O29 U2 117.4(4) 2_565 2_565
U2 O29 U2 107.3(4) . 2_565
C29 C1D C23 120.2(13) . .
C29 C1D C30 120.6(12) . .
C23 C1D C30 118.6(12) . .
C31 C1F C40 120.6(13) . .
C31 C1F S2 119.8(10) . .
C40 C1F S2 119.5(10) . .
C34 C20 C1H 123.5(13) . .
C34 C20 S1 117.9(10) . .
C1H C20 S1 118.6(10) . .
C37 C1G C47 121.3(13) . .
C37 C1G S1 119.4(9) . .
C47 C1G S1 119.3(12) . .
C23 C1H C20 118.6(12) . .
C1H C23 C1D 120.1(12) . .
C27 C1I C1J 119.6(13) . .
C27 C1I C32 120.7(12) . .
C1J C1I C32 119.4(12) . .
C40 C1J C1I 120.5(12) . .
C42 C26 C36 119.5(12) . .
C31 C27 C1I 120.6(12) . .
C1D C29 C34 120.3(12) . .
O7 C30 O6 118.4(13) . .
O7 C30 C1D 121.4(12) . .
O6 C30 C1D 120.2(11) . .
O7 C30 U1 58.5(7) . .
O6 C30 U1 60.6(7) . .
C1D C30 U1 172.5(11) . .
C27 C31 C1F 119.1(12) . .
O16 C32 O17 118.0(13) . .
O16 C32 C1I 121.2(11) . .
O17 C32 C1I 120.9(12) . .
O16 C32 U2 57.8(7) . .
O17 C32 U2 60.7(7) . .
C1I C32 U2 172.3(11) . .
C48 O24 U4 93.5(9) . .
C20 C34 C29 117.2(12) . .
C42 C35 C50 119.3(13) . .
C42 C35 C38 120.7(12) . .
C50 C35 C38 119.9(11) . .
C26 C36 C45 119.9(13) . .
C26 C36 S2 119.6(9) . .
C45 C36 S2 120.4(11) . .
C41 C37 C1G 119.5(12) . .
O11 C38 O10 119.0(13) . .
O11 C38 C35 121.1(12) . .
O10 C38 C35 119.9(11) . .
O11 C38 U3 60.2(7) . .
O10 C38 U3 60.5(7) . .
C35 C38 U3 164.9(11) . .
C41 C39 C43 118.4(14) . .
C41 C39 C48 122.1(14) . .
C43 C39 C48 119.5(13) . .
C1J C40 C1F 119.4(12) . .
C37 C41 C39 121.1(14) . .
C26 C42 C35 121.2(13) . .
C47 C43 C39 121.4(13) . .
O22 C44 O23 124.9(14) . .
O22 C44 C116 117.6(15) . 1_554
O23 C44 C116 117.6(15) . 1_554
C50 C45 C36 119.1(14) . .
O12 C46 O13 126.0(13) . .
O12 C46 C99 115.6(14) . .
O13 C46 C99 118.4(13) . .
C43 C47 C1G 118.2(14) . .
O24 C48 O25 120.0(15) . .
O24 C48 C39 121.9(15) . .
O25 C48 C39 118.1(12) . .
O24 C48 U4 60.3(8) . .
O25 C48 U4 61.2(7) . .
C39 C48 U4 167.1(13) . .
C45 C50 C35 121.0(13) . .
C44 O22 U2 131.3(9) . .
C32 O16 U2 96.9(7) . .
C30 O7 U1 96.4(8) . .
C100 C99 C104 120.0 . .
C100 C99 C46 119.5(10) . .
C104 C99 C46 120.1(10) . .
C101 C100 C99 120.0 . .
C100 C101 C102 120.0 . .
C101 C102 C103 120.0 . .
C101 C102 S3 120.3(12) . .
C103 C102 S3 117.6(12) . .
C104 C103 C102 120.0 . .
C103 C104 C99 120.0 . .
C113 C111 C112 138(2) . .
C113 C111 S3 113.6(18) . .
C112 C111 S3 108.1(17) . .
C111 C113 C115 111(2) . .
C111 C112 C114 109(2) . .
C116 C114 C112 115.7(19) . .
C113 C115 C116 119(2) . .
C114 C116 C115 128.0(18) . .
C114 C116 C44 117.2(16) . 1_556
C115 C116 C44 114.8(17) . 1_556
O31 S3 O32 167.6(17) . .
O31 S3 C102 96.6(13) . .
O32 S3 C102 89.7(11) . .
O31 S3 C111 96.9(13) . .
O32 S3 C111 92.6(11) . .
C102 S3 C111 98.3(9) . .
C139 C138 C143 120.0 . .
N2 C139 C138 120.0 . .
C141 N2 C139 120.0 . .
N2 C141 C142 120.0 . .
C141 C142 C143 120.0 . .
C142 C143 C138 120.0 . .
C142 C143 C168 130(2) . .
C138 C143 C168 109(2) . .
C156 C155 C159 120.0 . .
C157 C156 C155 120.0 . .
C157 C156 C162 118(2) . .
C155 C156 C162 122(2) . .
C156 C157 C158 120.0 . .
N1 C158 C157 120.0 . .
C159 N1 C158 120.0 . .
C159 N1 C159 93(4) . 2_476
C158 N1 C159 147(4) . 2_476
N1 C159 C155 120.0 . .
N1 C159 N1 87(4) . 2_476
C155 C159 N1 153(4) . 2_476
C160 C162 C156 118(3) . .
C160 C168 C143 106(3) . .
C162 C160 C168 111(3) . .

loop_
_geom_bond_atom_site_label_1
_geom_bond_atom_site_label_2
_geom_bond_distance
_geom_bond_site_symmetry_2
U1 O3 1.756(10) .
U1 O4 1.778(10) .
U1 O5 2.252(9) 2_586
U1 O5 2.285(8) .
U1 O12 2.372(9) .
U1 O7 2.541(9) .
U1 O6 2.584(9) .
U1 C30 2.961(14) .
U1 U1 3.6472(13) 2_586
U1 U3 3.8584(10) .
U2 O18 1.771(13) .
U2 O19 1.790(12) .
U2 O29 2.253(9) .
U2 O29 2.270(9) 2_565
U2 O22 2.349(8) .
U2 O16 2.527(9) .
U2 O17 2.592(9) .
U2 C32 2.966(14) .
U2 U2 3.6432(13) 2_565
U2 U4 3.8440(11) .
U3 O2 1.755(10) .
U3 O1 1.761(10) .
U3 O5 2.236(9) .
U3 O13 2.380(10) 2_586
U3 O6 2.437(8) .
U3 O11 2.472(10) .
U3 O10 2.477(9) .
U3 C38 2.844(15) .
U4 O20 1.732(19) .
U4 O21 1.790(12) .
U4 O29 2.229(9) 2_565
U4 O23 2.389(12) 2_565
U4 O17 2.436(10) .
U4 O24 2.451(11) .
U4 O25 2.470(9) .
U4 C48 2.816(14) .
O6 C30 1.287(15) .
O5 U1 2.252(9) 2_586
O12 C46 1.236(18) .
S2 O14 1.447(11) .
S2 O15 1.451(10) .
S2 C1F 1.751(14) .
S2 C36 1.773(14) .
S1 O8 1.441(10) .
S1 O9 1.460(11) .
S1 C20 1.777(13) .
S1 C1G 1.782(14) .
O10 C38 1.279(17) .
O13 C46 1.244(18) .
O13 U3 2.380(10) 2_586
O11 C38 1.274(16) .
O17 C32 1.297(16) .
O25 C48 1.260(19) .
O23 C44 1.257(19) .
O23 U4 2.389(11) 2_565
O29 U4 2.229(9) 2_565
O29 U2 2.270(9) 2_565
C1D C29 1.394(18) .
C1D C23 1.409(18) .
C1D C30 1.475(19) .
C1F C31 1.400(18) .
C1F C40 1.405(18) .
C20 C34 1.382(18) .
C20 C1H 1.394(18) .
C1G C37 1.384(19) .
C1G C47 1.413(18) .
C1H C23 1.371(18) .
C1I C27 1.398(18) .
C1I C1J 1.399(19) .
C1I C32 1.46(2) .
C1J C40 1.375(19) .
C26 C42 1.363(19) .
C26 C36 1.386(19) .
C27 C31 1.378(19) .
C29 C34 1.407(19) .
C30 O7 1.265(15) .
C32 O16 1.280(16) .
O24 C48 1.246(17) .
C35 C42 1.368(17) .
C35 C50 1.39(2) .
C35 C38 1.48(2) .
C36 C45 1.405(18) .
C37 C41 1.346(19) .
C39 C41 1.398(18) .
C39 C43 1.41(2) .
C39 C48 1.48(2) .
C43 C47 1.35(2) .
C44 O22 1.250(19) .
C44 C116 1.54(2) 1_554
C45 C50 1.35(2) .
C46 C99 1.532(16) .
C99 C100 1.3900 .
C99 C104 1.3900 .
C100 C101 1.3900 .
C101 C102 1.3900 .
C102 C103 1.3900 .
C102 S3 1.864(13) .
C103 C104 1.3900 .
C111 C113 1.36(3) .
C111 C112 1.41(3) .
C111 S3 1.99(2) .
C113 C115 1.41(3) .
C112 C114 1.53(3) .
C114 C116 1.36(2) .
C115 C116 1.44(3) .
C116 C44 1.54(2) 1_556
S3 O31 1.460(17) .
S3 O32 1.479(14) .
C138 C139 1.3900 .
C138 C143 1.3900 .
C139 N2 1.3900 .
N2 C141 1.3900 .
C141 C142 1.3900 .
C142 C143 1.3900 .
C143 C168 1.76(4) .
C155 C156 1.3900 .
C155 C159 1.3900 .
C156 C157 1.3900 .
C156 C162 1.50(5) .
C157 C158 1.3900 .
C158 N1 1.3900 .
N1 C159 1.3900 .
N1 C159 1.55(6) 2_476
C159 N1 1.55(3) 2_476
C162 C160 1.35(5) .
C168 C160 1.54(5) .

loop_
_platon_squeeze_void_nr
_platon_squeeze_void_average_x
_platon_squeeze_void_average_y
_platon_squeeze_void_average_z
_platon_squeeze_void_volume
_platon_squeeze_void_count_electrons
_platon_squeeze_void_content
1 0.098 1.001 0.249 56 5 ' '
2 0.500 0.147 1.000 502 135 ' '
3 0.182 0.431 0.806 7 1 ' '
4 0.355 0.543 0.467 14 6 ' '
5 0.645 0.457 0.533 14 6 ' '
6 0.818 0.569 0.194 8 1 ' '
7 0.902 0.999 0.751 56 5 ' '
